data_7000078
loop_
_publ_author_name
'Duraczy\'nska, Dorota'
'Nelson, John H.'

_publ_section_title
;
 Phosphaallyl complexes of Ru(II) derived from
 dicyclohexylvinylphosphine (DCVP).
;
_journal_issue 1
_journal_name_full 'Dalton transactions (Cambridge, England : 2003)'
_journal_page_first 92
_journal_page_last 103
_journal_paper_doi 10.1039/b413446j
_journal_year 2005
_chemical_formula_sum 'C27 H31 F6 N O P2 Ru'
_chemical_formula_weight 662.54
_chemical_name_common 12
_chemical_name_systematic
;
?
;
_space_group_IT_number 14
_symmetry_cell_setting monoclinic
_symmetry_space_group_name_Hall '-P 2yn'
_symmetry_space_group_name_H-M 'P 1 21/n 1'
_atom_sites_solution_hydrogens geom
_atom_sites_solution_primary direct
_atom_sites_solution_secondary difmap
_audit_creation_method SHELXL-97
_cell_angle_alpha 90.00
_cell_angle_beta 108.71(4)
_cell_angle_gamma 90.00
_cell_formula_units_Z 4
_cell_length_a 13.309(4)
_cell_length_b 14.461(4)
_cell_length_c 15.945(5)
_cell_measurement_reflns_used 23
_cell_measurement_temperature 298(2)
_cell_measurement_theta_max 8.62
_cell_measurement_theta_min 2.68
_cell_volume 2906.6(16)
_computing_cell_refinement 'Bruker XSCANS'
_computing_data_collection 'Bruker XSCANS'
_computing_data_reduction 'Bruker SHELXTL'
_computing_molecular_graphics 'Bruker SHELXTL'
_computing_publication_material 'Bruker SHELXTL'
_computing_structure_refinement 'SHELXL-97 (Sheldrick, 1997)'
_computing_structure_solution 'SHELXS-97 (Sheldrick, 1990)'
_diffrn_ambient_temperature 298(2)
_diffrn_measured_fraction_theta_full 0.840
_diffrn_measured_fraction_theta_max 0.840
_diffrn_measurement_device_type 'Bruker P4'
_diffrn_measurement_method '\w scans'
_diffrn_radiation_monochromator graphite
_diffrn_radiation_source 'fine-focus sealed tube'
_diffrn_radiation_type MoK\a
_diffrn_radiation_wavelength 0.71073
_diffrn_reflns_av_R_equivalents 0.0676
_diffrn_reflns_av_sigmaI/netI 0.1553
_diffrn_reflns_limit_h_max 15
_diffrn_reflns_limit_h_min -1
_diffrn_reflns_limit_k_max 17
_diffrn_reflns_limit_k_min -1
_diffrn_reflns_limit_l_max 18
_diffrn_reflns_limit_l_min -18
_diffrn_reflns_number 6334
_diffrn_reflns_theta_full 25.01
_diffrn_reflns_theta_max 25.01
_diffrn_reflns_theta_min 1.95
_diffrn_standards_interval_count 97
_diffrn_standards_number 3
_exptl_absorpt_coefficient_mu 0.709
_exptl_absorpt_correction_T_max 0.9848
_exptl_absorpt_correction_T_min 0.8128
_exptl_absorpt_correction_type empirical
_exptl_crystal_colour pale_yellow
_exptl_crystal_density_diffrn 1.514
_exptl_crystal_density_method 'not measured'
_exptl_crystal_description shard
_exptl_crystal_F_000 1344
_exptl_crystal_size_max .42
_exptl_crystal_size_mid .38
_exptl_crystal_size_min .30
_refine_diff_density_max 0.868
_refine_diff_density_min -0.665
_refine_diff_density_rms 0.108
_refine_ls_extinction_method none
_refine_ls_goodness_of_fit_ref 1.015
_refine_ls_hydrogen_treatment mixed
_refine_ls_matrix_type full
_refine_ls_number_parameters 343
_refine_ls_number_reflns 5121
_refine_ls_number_restraints 0
_refine_ls_restrained_S_all 1.015
_refine_ls_R_factor_all 0.1710
_refine_ls_R_factor_gt 0.0769
_refine_ls_shift/su_max 0.807
_refine_ls_shift/su_mean 0.052
_refine_ls_structure_factor_coef Fsqd
_refine_ls_weighting_details 'calc w=1/[\s^2^(Fo^2^)+(0.0794P)^2^+0.0000P] where P=(Fo^2^+2Fc^2^)/3'
_refine_ls_weighting_scheme calc
_refine_ls_wR_factor_gt 0.1546
_refine_ls_wR_factor_ref 0.1965
_reflns_number_gt 2617
_reflns_number_total 5121
_reflns_threshold_expression >2sigma(I)
_cod_data_source_file b413446j.txt
_cod_data_source_block jhn413a
_cod_depositor_comments
;
The following automatic conversions were performed:
'_symmetry_cell_setting' value 'Monoclinic' changed to 'monoclinic'
according to '/home/saulius/struct/CIF-dictionaries/cif_core.dic'
dictionary named 'cif_core.dic' version 2.4.1 from 2010-06-29.

Automatic conversion script
Id: cif_fix_enum 1527 2010-12-29 10:47:43Z saulius 
;
_cod_original_sg_symbol_H-M P2(1)/n
_cod_database_code 7000078

loop_
_symmetry_equiv_pos_as_xyz
'x, y, z'
'-x+1/2, y+1/2, -z+1/2'
'-x, -y, -z'
'x-1/2, -y-1/2, z-1/2'

loop_
_atom_site_label
_atom_site_type_symbol
_atom_site_fract_x
_atom_site_fract_y
_atom_site_fract_z
_atom_site_U_iso_or_equiv
_atom_site_adp_type
_atom_site_occupancy
_atom_site_symmetry_multiplicity
_atom_site_calc_flag
_atom_site_refinement_flags
_atom_site_disorder_assembly
_atom_site_disorder_group
Ru1 Ru 1.48414(6) 0.13403(6) 1.35055(5) 0.0380(3) Uani 1 1 d . . .
P1 P 1.4705(2) 0.0643(2) 1.21453(16) 0.0427(7) Uani 1 1 d . . .
N1 N 1.6366(7) 0.0805(6) 1.4004(5) 0.047(2) Uani 1 1 d . . .
O1 O 1.3685(7) -0.0262(6) 1.3968(6) 0.079(3) Uani 1 1 d . . .
C1 C 1.3636(8) 0.2412(8) 1.3415(8) 0.054(3) Uani 1 1 d . . .
C2 C 1.4343(9) 0.2795(8) 1.3020(7) 0.058(3) Uani 1 1 d . . .
C3 C 1.5370(9) 0.2840(7) 1.3670(7) 0.050(3) Uani 1 1 d . . .
C4 C 1.5270(10) 0.2491(8) 1.4473(7) 0.063(3) Uani 1 1 d . . .
C5 C 1.4202(10) 0.2258(8) 1.4338(8) 0.058(3) Uani 1 1 d . . .
C6 C 1.2453(9) 0.2415(10) 1.3011(10) 0.099(5) Uani 1 1 d . . .
H6A H 1.2180 0.3006 1.3106 0.148 Uiso 1 1 calc R . .
H6B H 1.2155 0.1942 1.3282 0.148 Uiso 1 1 calc R . .
H6C H 1.2265 0.2298 1.2387 0.148 Uiso 1 1 calc R . .
C7 C 1.4044(11) 0.3216(8) 1.2104(7) 0.082(4) Uani 1 1 d . . .
H7A H 1.3873 0.3857 1.2133 0.123 Uiso 1 1 calc R . .
H7B H 1.3441 0.2896 1.1717 0.123 Uiso 1 1 calc R . .
H7C H 1.4630 0.3161 1.1879 0.123 Uiso 1 1 calc R . .
C8 C 1.6364(9) 0.3248(9) 1.3560(10) 0.091(5) Uani 1 1 d . . .
H8A H 1.6382 0.3901 1.3671 0.137 Uiso 1 1 calc R . .
H8B H 1.6368 0.3141 1.2967 0.137 Uiso 1 1 calc R . .
H8C H 1.6975 0.2961 1.3972 0.137 Uiso 1 1 calc R . .
C9 C 1.6131(12) 0.2497(10) 1.5359(8) 0.118(6) Uani 1 1 d . . .
H9A H 1.6138 0.3085 1.5640 0.178 Uiso 1 1 calc R . .
H9B H 1.6805 0.2393 1.5276 0.178 Uiso 1 1 calc R . .
H9C H 1.5998 0.2016 1.5725 0.178 Uiso 1 1 calc R . .
C10 C 1.3705(12) 0.1953(10) 1.5026(9) 0.105(5) Uani 1 1 d . . .
H10A H 1.3496 0.2487 1.5287 0.158 Uiso 1 1 calc R . .
H10B H 1.4211 0.1600 1.5478 0.158 Uiso 1 1 calc R . .
H10C H 1.3093 0.1578 1.4749 0.158 Uiso 1 1 calc R . .
C11 C 1.5513(9) -0.0417(11) 1.2270(8) 0.076(4) Uani 1 1 d . . .
H11A H 1.5303 -0.0887 1.2575 0.091 Uiso 1 1 calc R . .
C12 C 1.6250(15) -0.0616(15) 1.2039(12) 0.157(8) Uani 1 1 d . . .
H12A H 1.6518 -0.0190 1.1729 0.188 Uiso 1 1 calc R . .
H12B H 1.6557 -0.1198 1.2167 0.188 Uiso 1 1 calc R . .
C13 C 1.3417(8) 0.0187(6) 1.1459(6) 0.039(2) Uani 1 1 d . . .
C14 C 1.2517(8) 0.0313(7) 1.1684(6) 0.047(3) Uani 1 1 d . . .
H14A H 1.2555 0.0626 1.2202 0.056 Uiso 1 1 calc R . .
C15 C 1.1534(8) -0.0027(8) 1.1136(8) 0.060(3) Uani 1 1 d . . .
H15A H 1.0920 0.0049 1.1287 0.072 Uiso 1 1 calc R . .
C16 C 1.1514(10) -0.0479(8) 1.0367(7) 0.061(3) Uani 1 1 d . . .
H16A H 1.0868 -0.0693 0.9989 0.074 Uiso 1 1 calc R . .
C17 C 1.2404(10) -0.0621(8) 1.0143(7) 0.066(3) Uani 1 1 d . . .
H17A H 1.2367 -0.0928 0.9622 0.079 Uiso 1 1 calc R . .
C18 C 1.3347(9) -0.0308(8) 1.0691(7) 0.059(3) Uani 1 1 d . . .
H18A H 1.3962 -0.0426 1.0551 0.071 Uiso 1 1 calc R . .
C19 C 1.5134(8) 0.1383(8) 1.1401(6) 0.052(2) Uani 1 1 d . . .
C20 C 1.4492(8) 0.1631(7) 1.0557(7) 0.053(3) Uani 1 1 d . . .
H20A H 1.3812 0.1384 1.0340 0.064 Uiso 1 1 calc R . .
C21 C 1.4825(11) 0.2226(9) 1.0035(8) 0.073(4) Uani 1 1 d . . .
H21A H 1.4370 0.2403 0.9483 0.087 Uiso 1 1 calc R . .
C22 C 1.5840(13) 0.2555(10) 1.0341(10) 0.084(4) Uani 1 1 d . . .
H22A H 1.6081 0.2948 0.9985 0.100 Uiso 1 1 calc R . .
C23 C 1.6501(10) 0.2322(11) 1.1151(9) 0.085(4) Uani 1 1 d . . .
H23A H 1.7188 0.2555 1.1346 0.102 Uiso 1 1 calc R . .
C24 C 1.6155(9) 0.1732(9) 1.1697(8) 0.064(3) Uani 1 1 d . . .
H24A H 1.6608 0.1575 1.2255 0.077 Uiso 1 1 calc R . .
C25 C 1.4180(9) 0.0312(8) 1.3782(6) 0.051(3) Uani 1 1 d . . .
C26 C 1.7212(9) 0.0576(8) 1.4342(7) 0.056(3) Uani 1 1 d . . .
C27 C 1.8283(9) 0.0295(10) 1.4806(9) 0.094(5) Uani 1 1 d . . .
H27A H 1.8739 0.0827 1.4921 0.141 Uiso 1 1 calc R . .
H27B H 1.8515 -0.0138 1.4450 0.141 Uiso 1 1 calc R . .
H27C H 1.8312 0.0009 1.5357 0.141 Uiso 1 1 calc R . .
P2 P 1.4498(3) 0.3928(4) 0.7760(3) 0.0919(14) Uani 1 1 d . . .
F1 F 1.3980(19) 0.365(2) 0.6907(8) 0.381(16) Uani 1 1 d . . .
F2 F 1.3619(7) 0.3461(8) 0.8083(7) 0.151(4) Uani 1 1 d . . .
F3 F 1.5378(12) 0.4401(11) 0.7510(11) 0.238(7) Uani 1 1 d . . .
F4 F 1.5020(15) 0.4168(19) 0.8643(8) 0.321(13) Uani 1 1 d . . .
F5 F 1.385(2) 0.4741(13) 0.758(2) 0.393(19) Uani 1 1 d . . .
F6 F 1.5089(14) 0.3048(12) 0.7929(18) 0.292(12) Uani 1 1 d . . .

loop_
_atom_site_aniso_label
_atom_site_aniso_U_11
_atom_site_aniso_U_22
_atom_site_aniso_U_33
_atom_site_aniso_U_23
_atom_site_aniso_U_13
_atom_site_aniso_U_12
Ru1 0.0402(4) 0.0382(4) 0.0309(4) 0.0030(4) 0.0048(3) 0.0022(5)
P1 0.0448(16) 0.0466(17) 0.0350(13) 0.0004(12) 0.0106(12) 0.0020(14)
N1 0.046(5) 0.048(6) 0.043(5) 0.002(4) 0.007(4) 0.008(5)
O1 0.103(7) 0.062(6) 0.082(6) 0.013(5) 0.042(6) -0.016(5)
C1 0.045(7) 0.046(7) 0.068(8) -0.010(6) 0.013(6) 0.004(6)
C2 0.063(8) 0.049(7) 0.050(7) -0.008(6) 0.003(6) 0.024(6)
C3 0.051(7) 0.029(6) 0.063(7) -0.003(5) 0.007(6) 0.006(5)
C4 0.071(8) 0.048(7) 0.044(6) -0.006(6) -0.018(6) 0.008(7)
C5 0.079(9) 0.044(7) 0.061(7) -0.015(6) 0.035(7) 0.011(7)
C6 0.055(8) 0.084(11) 0.151(14) -0.030(10) 0.025(9) 0.013(8)
C7 0.119(11) 0.064(8) 0.049(7) 0.021(6) 0.007(7) 0.032(8)
C8 0.065(9) 0.054(8) 0.155(14) 0.011(9) 0.036(9) -0.015(7)
C9 0.148(14) 0.072(10) 0.074(9) -0.032(8) -0.050(9) 0.012(10)
C10 0.172(15) 0.087(11) 0.107(11) 0.014(9) 0.116(11) 0.016(11)
C11 0.048(8) 0.119(12) 0.059(7) -0.017(8) 0.015(6) 0.031(8)
C12 0.140(18) 0.17(2) 0.135(17) -0.015(15) 0.003(14) 0.059(16)
C13 0.056(6) 0.030(6) 0.027(5) -0.001(4) 0.008(5) -0.006(5)
C14 0.056(7) 0.037(6) 0.042(6) -0.001(5) 0.009(5) 0.006(5)
C15 0.045(7) 0.061(8) 0.071(8) -0.004(7) 0.014(6) -0.010(6)
C16 0.062(8) 0.059(8) 0.046(7) 0.002(6) -0.007(6) -0.016(7)
C17 0.091(10) 0.056(8) 0.045(6) -0.015(6) 0.011(7) -0.012(8)
C18 0.060(7) 0.060(8) 0.057(7) -0.018(6) 0.019(6) -0.020(6)
C19 0.059(6) 0.057(6) 0.040(5) -0.009(6) 0.017(5) 0.003(7)
C20 0.057(7) 0.057(8) 0.046(6) 0.009(5) 0.018(5) -0.005(6)
C21 0.088(10) 0.084(10) 0.049(7) 0.012(7) 0.025(7) 0.000(9)
C22 0.111(12) 0.078(10) 0.083(10) 0.021(8) 0.062(10) 0.006(10)
C23 0.069(9) 0.115(13) 0.077(9) -0.006(9) 0.033(8) -0.029(9)
C24 0.052(7) 0.078(9) 0.057(7) 0.000(7) 0.008(6) 0.001(7)
C25 0.069(8) 0.061(8) 0.026(5) 0.010(5) 0.022(5) 0.012(7)
C26 0.051(7) 0.064(8) 0.054(7) 0.008(6) 0.017(6) 0.010(7)
C27 0.053(8) 0.113(12) 0.102(11) 0.035(9) 0.004(7) 0.021(8)
P2 0.071(3) 0.130(4) 0.069(2) 0.030(3) 0.015(2) 0.002(3)
F1 0.35(2) 0.67(5) 0.063(7) 0.037(16) -0.015(11) -0.14(3)
F2 0.095(6) 0.207(12) 0.156(9) 0.048(8) 0.049(6) -0.005(8)
F3 0.236(14) 0.249(16) 0.310(18) 0.022(14) 0.201(15) -0.082(13)
F4 0.257(18) 0.54(4) 0.124(10) -0.090(16) 0.006(11) -0.25(2)
F5 0.39(3) 0.195(16) 0.75(5) 0.27(3) 0.39(4) 0.19(2)
F6 0.200(16) 0.213(17) 0.54(4) 0.03(2) 0.22(2) 0.064(14)

loop_
_atom_type_symbol
_atom_type_description
_atom_type_scat_dispersion_real
_atom_type_scat_dispersion_imag
_atom_type_scat_source
C C 0.0033 0.0016 'International Tables Vol C Tables 4.2.6.8 and 6.1.1.4'
H H 0.0000 0.0000 'International Tables Vol C Tables 4.2.6.8 and 6.1.1.4'
N N 0.0061 0.0033 'International Tables Vol C Tables 4.2.6.8 and 6.1.1.4'
O O 0.0106 0.0060 'International Tables Vol C Tables 4.2.6.8 and 6.1.1.4'
F F 0.0171 0.0103 'International Tables Vol C Tables 4.2.6.8 and 6.1.1.4'
P P 0.1023 0.0942 'International Tables Vol C Tables 4.2.6.8 and 6.1.1.4'
Cl Cl 0.1484 0.1585 'International Tables Vol C Tables 4.2.6.8 and 6.1.1.4'
Ru Ru -1.2594 0.8363 'International Tables Vol C Tables 4.2.6.8 and 6.1.1.4'

loop_
_geom_angle_atom_site_label_1
_geom_angle_atom_site_label_2
_geom_angle_atom_site_label_3
_geom_angle
_geom_angle_site_symmetry_1
_geom_angle_site_symmetry_3
_geom_angle_publ_flag
C25 Ru1 N1 95.2(4) . . ?
C25 Ru1 C1 100.9(5) . . ?
N1 Ru1 C1 152.8(4) . . ?
C25 Ru1 C4 118.2(5) . . ?
N1 Ru1 C4 90.7(4) . . ?
C1 Ru1 C4 62.4(4) . . ?
C25 Ru1 C5 92.0(4) . . ?
N1 Ru1 C5 120.4(4) . . ?
C1 Ru1 C5 37.9(4) . . ?
C4 Ru1 C5 37.0(4) . . ?
C25 Ru1 C2 135.8(5) . . ?
N1 Ru1 C2 128.3(4) . . ?
C1 Ru1 C2 36.6(4) . . ?
C4 Ru1 C2 61.5(4) . . ?
C5 Ru1 C2 61.7(4) . . ?
C25 Ru1 C3 153.3(4) . . ?
N1 Ru1 C3 94.8(4) . . ?
C1 Ru1 C3 61.8(4) . . ?
C4 Ru1 C3 36.9(4) . . ?
C5 Ru1 C3 61.7(4) . . ?
C2 Ru1 C3 36.7(4) . . ?
C25 Ru1 P1 88.5(3) . . ?
N1 Ru1 P1 88.3(2) . . ?
C1 Ru1 P1 113.8(3) . . ?
C4 Ru1 P1 153.2(4) . . ?
C5 Ru1 P1 151.1(3) . . ?
C2 Ru1 P1 99.0(3) . . ?
C3 Ru1 P1 116.5(3) . . ?
C19 P1 C13 104.5(4) . . ?
C19 P1 C11 105.4(5) . . ?
C13 P1 C11 99.6(5) . . ?
C19 P1 Ru1 113.8(3) . . ?
C13 P1 Ru1 119.1(3) . . ?
C11 P1 Ru1 112.8(4) . . ?
C26 N1 Ru1 173.1(9) . . ?
C2 C1 C5 108.3(10) . . ?
C2 C1 C6 124.7(11) . . ?
C5 C1 C6 125.0(12) . . ?
C2 C1 Ru1 74.2(6) . . ?
C5 C1 Ru1 72.1(6) . . ?
C6 C1 Ru1 132.3(8) . . ?
C1 C2 C3 108.3(10) . . ?
C1 C2 C7 125.9(11) . . ?
C3 C2 C7 125.2(12) . . ?
C1 C2 Ru1 69.2(6) . . ?
C3 C2 Ru1 71.8(6) . . ?
C7 C2 Ru1 131.3(8) . . ?
C4 C3 C2 107.1(10) . . ?
C4 C3 C8 125.6(11) . . ?
C2 C3 C8 127.1(11) . . ?
C4 C3 Ru1 69.5(6) . . ?
C2 C3 Ru1 71.5(6) . . ?
C8 C3 Ru1 127.6(8) . . ?
C5 C4 C3 109.2(9) . . ?
C5 C4 C9 124.8(13) . . ?
C3 C4 C9 125.5(13) . . ?
C5 C4 Ru1 72.1(6) . . ?
C3 C4 Ru1 73.6(6) . . ?
C9 C4 Ru1 127.2(8) . . ?
C4 C5 C1 106.9(10) . . ?
C4 C5 C10 127.7(12) . . ?
C1 C5 C10 125.3(12) . . ?
C4 C5 Ru1 71.0(6) . . ?
C1 C5 Ru1 70.0(6) . . ?
C10 C5 Ru1 126.6(8) . . ?
C12 C11 P1 132.7(17) . . ?
C14 C13 C18 118.7(9) . . ?
C14 C13 P1 121.7(7) . . ?
C18 C13 P1 119.6(8) . . ?
C13 C14 C15 120.6(10) . . ?
C16 C15 C14 117.7(10) . . ?
C17 C16 C15 122.3(11) . . ?
C18 C17 C16 119.1(11) . . ?
C17 C18 C13 121.5(11) . . ?
C24 C19 C20 117.9(10) . . ?
C24 C19 P1 118.1(8) . . ?
C20 C19 P1 124.0(9) . . ?
C21 C20 C19 122.2(11) . . ?
C20 C21 C22 118.6(12) . . ?
C23 C22 C21 121.4(13) . . ?
C22 C23 C24 120.2(12) . . ?
C19 C24 C23 119.7(11) . . ?
O1 C25 Ru1 172.4(10) . . ?
N1 C26 C27 177.7(12) . . ?
F1 P2 F4 177.0(15) . . ?
F1 P2 F5 88.0(15) . . ?
F4 P2 F5 94.1(16) . . ?
F1 P2 F6 89.7(15) . . ?
F4 P2 F6 88.1(13) . . ?
F5 P2 F6 175.4(13) . . ?
F1 P2 F3 93.3(10) . . ?
F4 P2 F3 88.6(9) . . ?
F5 P2 F3 92.6(10) . . ?
F6 P2 F3 91.5(9) . . ?
F1 P2 F2 90.4(10) . . ?
F4 P2 F2 87.6(7) . . ?
F5 P2 F2 87.3(8) . . ?
F6 P2 F2 88.8(8) . . ?
F3 P2 F2 176.2(8) . . ?

loop_
_geom_bond_atom_site_label_1
_geom_bond_atom_site_label_2
_geom_bond_distance
_geom_bond_site_symmetry_2
_geom_bond_publ_flag
Ru1 C25 1.852(12) . ?
Ru1 N1 2.077(9) . ?
Ru1 C1 2.201(10) . ?
Ru1 C4 2.216(11) . ?
Ru1 C5 2.230(10) . ?
Ru1 C2 2.266(11) . ?
Ru1 C3 2.269(10) . ?
Ru1 P1 2.345(3) . ?
P1 C19 1.820(11) . ?
P1 C13 1.835(10) . ?
P1 C11 1.846(14) . ?
N1 C26 1.130(12) . ?
O1 C25 1.156(12) . ?
C1 C2 1.404(15) . ?
C1 C5 1.439(15) . ?
C1 C6 1.499(14) . ?
C2 C3 1.428(14) . ?
C2 C7 1.513(14) . ?
C3 C4 1.421(15) . ?
C3 C8 1.510(15) . ?
C4 C5 1.409(15) . ?
C4 C9 1.507(14) . ?
C5 C10 1.518(14) . ?
C11 C12 1.188(18) . ?
C13 C14 1.368(13) . ?
C13 C18 1.396(13) . ?
C14 C15 1.408(13) . ?
C15 C16 1.383(14) . ?
C16 C17 1.357(15) . ?
C17 C18 1.357(14) . ?
C19 C24 1.383(14) . ?
C19 C20 1.390(13) . ?
C20 C21 1.365(14) . ?
C21 C22 1.367(16) . ?
C22 C23 1.351(17) . ?
C23 C24 1.398(16) . ?
C26 C27 1.438(15) . ?
P2 F1 1.374(15) . ?
P2 F4 1.399(12) . ?
P2 F5 1.433(14) . ?
P2 F6 1.475(16) . ?
P2 F3 1.516(11) . ?
P2 F2 1.574(9) . ?
